data_7213904
loop_
_publ_author_name
'Luo, Rui'
'Xu, Heng'
'Gu, Hao-Xue'
'Wang, Xin'
'Xu, Yan'
'Shen, Xuan'
'Bao, Weiwei'
'Zhu, Dun-Ru'

_publ_section_title
;
 Four MOFs with 2,2&#x2032;-dimethoxy-4,4&#x2032;-biphenyldicarboxylic
 acid: syntheses, structures, topologies and properties
;
_journal_issue 5
_journal_name_full CrystEngComm
_journal_page_first 784
_journal_paper_doi 10.1039/c3ce41428k
_journal_volume 16
_journal_year 2014
_chemical_formula_moiety 'C16 H12 Cu O7'
_chemical_formula_sum 'C16 H12 Cu O7'
_chemical_formula_weight 379.80
_chemical_name_systematic
; 
 ? 
;
_space_group_IT_number 125
_symmetry_cell_setting tetragonal
_symmetry_space_group_name_Hall '-P 4a 2b'
_symmetry_space_group_name_H-M 'P 4/n b m :2'
_atom_sites_solution_hydrogens geom
_atom_sites_solution_primary direct
_atom_sites_solution_secondary difmap
_audit_creation_method SHELXL-97
_cell_angle_alpha 90.00
_cell_angle_beta 90.00
_cell_angle_gamma 90.00
_cell_formula_units_Z 8
_cell_length_a 27.086(3)
_cell_length_b 27.086(3)
_cell_length_c 6.7052(9)
_cell_measurement_reflns_used 9954
_cell_measurement_temperature 296(2)
_cell_measurement_theta_max 27.34
_cell_measurement_theta_min 1.26
_cell_volume 4919.3(10)
_computing_cell_refinement 'SAINT (Bruker, 2005)'
_computing_data_collection 'APEX2 (Bruker, 2005)'
_computing_data_reduction SAINT
_computing_molecular_graphics SHELXTL
_computing_publication_material SHELXTL
_computing_structure_refinement 'SHELXL-97 (Sheldrick, 2008)'
_computing_structure_solution 'SHELXS-97 (Sheldrick, 2008)'
_diffrn_ambient_temperature 296(2)
_diffrn_measured_fraction_theta_full 0.991
_diffrn_measured_fraction_theta_max 0.991
_diffrn_measurement_device_type 'Bruker Apex2 CCD'
_diffrn_measurement_method '\w scans'
_diffrn_radiation_monochromator graphite
_diffrn_radiation_source 'fine-focus sealed tube'
_diffrn_radiation_type MoK\a
_diffrn_radiation_wavelength 0.71073
_diffrn_reflns_av_R_equivalents 0.0358
_diffrn_reflns_av_sigmaI/netI 0.0155
_diffrn_reflns_limit_h_max 30
_diffrn_reflns_limit_h_min -32
_diffrn_reflns_limit_k_max 32
_diffrn_reflns_limit_k_min -32
_diffrn_reflns_limit_l_max 8
_diffrn_reflns_limit_l_min -7
_diffrn_reflns_number 33412
_diffrn_reflns_theta_full 25.50
_diffrn_reflns_theta_max 25.50
_diffrn_reflns_theta_min 1.50
_exptl_absorpt_coefficient_mu 0.911
_exptl_absorpt_correction_T_max 0.9307
_exptl_absorpt_correction_T_min 0.8389
_exptl_absorpt_correction_type multi-scan
_exptl_absorpt_process_details '(SADABS; Sheldrick, 2003)'
_exptl_crystal_colour blue
_exptl_crystal_density_diffrn 1.026
_exptl_crystal_density_method 'not measured'
_exptl_crystal_description block
_exptl_crystal_F_000 1544
_exptl_crystal_size_max 0.20
_exptl_crystal_size_mid 0.14
_exptl_crystal_size_min 0.08
_refine_diff_density_max 0.884
_refine_diff_density_min -0.391
_refine_diff_density_rms 0.139
_refine_ls_extinction_coef 0.0040(7)
_refine_ls_extinction_expression Fc^*^=kFc[1+0.001xFc^2^\l^3^/sin(2\q)]^-1/4^
_refine_ls_extinction_method SHELXL
_refine_ls_goodness_of_fit_ref 1.156
_refine_ls_hydrogen_treatment constr
_refine_ls_matrix_type full
_refine_ls_number_parameters 113
_refine_ls_number_reflns 2359
_refine_ls_number_restraints 0
_refine_ls_restrained_S_all 1.156
_refine_ls_R_factor_all 0.0577
_refine_ls_R_factor_gt 0.0544
_refine_ls_shift/su_max 0.001
_refine_ls_shift/su_mean 0.000
_refine_ls_structure_factor_coef Fsqd
_refine_ls_weighting_details 'calc w=1/[\s^2^(Fo^2^)+(0.1136P)^2^+7.0839P] where P=(Fo^2^+2Fc^2^)/3'
_refine_ls_weighting_scheme calc
_refine_ls_wR_factor_gt 0.1820
_refine_ls_wR_factor_ref 0.1844
_reflns_number_gt 2180
_reflns_number_total 2359
_reflns_threshold_expression >2sigma(I)
_cod_data_source_file c3ce41428k.txt
_cod_data_source_block xh10-Cu
_cod_depositor_comments
;
The following automatic conversions were performed:

'_symmetry_cell_setting' value 'Tetragonal' changed to 'tetragonal'
according to
/usr/data/users/saulius/automatic-downloads/current/RSC/lib/dictionaries/cif_core.dic
dictionary named 'cif_core.dic' version 2.4.2 from 2011-04-26.

Automatic conversion script
Id: cif_fix_values 2281 2013-09-26 08:29:07Z andrius 
;
_cod_original_cell_volume 4919.2(9)
_cod_original_sg_symbol_Hall '-P 4a 2b '
_cod_original_sg_symbol_H-M 'P 4/n b m '
_cod_database_code 7213904

loop_
_symmetry_equiv_pos_as_xyz
'x, y, z'
'-x+1/2, -y+1/2, z'
'-y+1/2, x, z'
'y, -x+1/2, z'
'-x+1/2, y, -z'
'x, -y+1/2, -z'
'y, x, -z'
'-y+1/2, -x+1/2, -z'
'-x, -y, -z'
'x-1/2, y-1/2, -z'
'y-1/2, -x, -z'
'-y, x-1/2, -z'
'x-1/2, -y, z'
'-x, y-1/2, z'
'-y, -x, z'
'y-1/2, x-1/2, z'

loop_
_atom_site_label
_atom_site_type_symbol
_atom_site_fract_x
_atom_site_fract_y
_atom_site_fract_z
_atom_site_U_iso_or_equiv
_atom_site_adp_type
_atom_site_occupancy
_atom_site_symmetry_multiplicity
_atom_site_calc_flag
_atom_site_refinement_flags
Cu1 Cu 0.520970(14) 0.020970(14) 0.15159(8) 0.0196(3) Uani 1 2 d S
C1 C 0.49113(13) 0.08374(13) -0.1638(5) 0.0255(7) Uani 1 1 d .
C2 C 0.48770(13) 0.13355(13) -0.2611(5) 0.0297(8) Uani 1 1 d .
C3 C 0.46563(14) 0.13756(12) -0.4455(5) 0.0296(8) Uani 1 1 d .
H3A H 0.4528 0.1098 -0.5083 0.036 Uiso 1 1 calc R
C4 C 0.46274(15) 0.18349(13) -0.5366(5) 0.0335(8) Uani 1 1 d .
C5 C 0.48291(16) 0.22561(13) -0.4487(6) 0.0375(9) Uani 1 1 d .
C6 C 0.50385(19) 0.22068(14) -0.2641(7) 0.0470(11) Uani 1 1 d .
H6A H 0.5166 0.2484 -0.2004 0.056 Uiso 1 1 calc R
C7 C 0.50643(19) 0.17522(15) -0.1702(6) 0.0433(10) Uani 1 1 d .
H7A H 0.5209 0.1728 -0.0448 0.052 Uiso 1 1 calc R
C8 C 0.4124(2) 0.15184(17) -0.7968(7) 0.0533(12) Uani 1 1 d .
H8A H 0.3985 0.1620 -0.9219 0.080 Uiso 1 1 calc R
H8B H 0.3863 0.1431 -0.7065 0.080 Uiso 1 1 calc R
H8C H 0.4335 0.1238 -0.8177 0.080 Uiso 1 1 calc R
O1 O 0.51076(11) 0.08266(9) 0.0048(4) 0.0371(6) Uani 1 1 d .
O1W O 0.55429(14) 0.05429(14) 0.4040(7) 0.0597(13) Uani 1 2 d S
O2 O 0.47496(10) 0.04689(9) -0.2545(4) 0.0328(6) Uani 1 1 d .
O3 O 0.44024(13) 0.19096(10) -0.7150(4) 0.0529(9) Uani 1 1 d .

loop_
_atom_site_aniso_label
_atom_site_aniso_U_11
_atom_site_aniso_U_22
_atom_site_aniso_U_33
_atom_site_aniso_U_23
_atom_site_aniso_U_13
_atom_site_aniso_U_12
Cu1 0.0191(3) 0.0191(3) 0.0207(4) 0.00615(14) 0.00615(14) 0.00169(18)
C1 0.0284(17) 0.0201(17) 0.0279(18) 0.0077(13) 0.0070(13) 0.0058(13)
C2 0.0395(19) 0.0220(17) 0.0276(18) 0.0086(14) 0.0078(15) 0.0042(14)
C3 0.0400(19) 0.0204(16) 0.0285(19) 0.0070(14) 0.0016(15) 0.0005(14)
C4 0.051(2) 0.0244(17) 0.0254(18) 0.0060(14) -0.0010(16) 0.0046(16)
C5 0.063(3) 0.0220(19) 0.027(2) 0.0072(15) 0.0043(17) 0.0033(16)
C6 0.083(3) 0.0233(19) 0.034(2) 0.0042(16) -0.011(2) -0.004(2)
C7 0.076(3) 0.027(2) 0.0265(19) 0.0083(15) -0.0059(19) -0.004(2)
C8 0.070(3) 0.044(2) 0.046(2) 0.005(2) -0.016(2) -0.004(2)
O1 0.0573(17) 0.0236(13) 0.0306(14) 0.0110(11) -0.0040(13) -0.0007(11)
O1W 0.069(2) 0.069(2) 0.041(2) -0.0208(18) -0.0208(18) 0.021(2)
O2 0.0466(15) 0.0199(12) 0.0320(15) 0.0095(11) -0.0016(11) 0.0013(10)
O3 0.091(2) 0.0305(14) 0.0373(15) 0.0133(12) -0.0214(16) -0.0054(15)

loop_
_atom_type_symbol
_atom_type_description
_atom_type_scat_dispersion_real
_atom_type_scat_dispersion_imag
_atom_type_scat_source
C C 0.0033 0.0016 'International Tables Vol C Tables 4.2.6.8 and 6.1.1.4'
H H 0.0000 0.0000 'International Tables Vol C Tables 4.2.6.8 and 6.1.1.4'
O O 0.0106 0.0060 'International Tables Vol C Tables 4.2.6.8 and 6.1.1.4'
Cu Cu 0.3201 1.2651 'International Tables Vol C Tables 4.2.6.8 and 6.1.1.4'

loop_
_geom_angle_atom_site_label_1
_geom_angle_atom_site_label_2
_geom_angle_atom_site_label_3
_geom_angle
_geom_angle_site_symmetry_1
_geom_angle_site_symmetry_3
O1 Cu1 O1 89.33(17) 16_655 .
O1 Cu1 O2 89.80(12) 16_655 9_655
O1 Cu1 O2 168.98(11) . 9_655
O1 Cu1 O2 168.98(11) 16_655 8
O1 Cu1 O2 89.80(12) . 8
O2 Cu1 O2 88.95(15) 9_655 8
O1 Cu1 O1W 95.63(14) 16_655 .
O1 Cu1 O1W 95.63(14) . .
O2 Cu1 O1W 95.39(14) 9_655 .
O2 Cu1 O1W 95.39(14) 8 .
O1 Cu1 Cu1 85.29(8) 16_655 9_655
O1 Cu1 Cu1 85.29(8) . 9_655
O2 Cu1 Cu1 83.69(8) 9_655 9_655
O2 Cu1 Cu1 83.69(8) 8 9_655
O1W Cu1 Cu1 178.70(16) . 9_655
O2 C1 O1 124.9(3) . .
O2 C1 C2 119.0(3) . .
O1 C1 C2 116.1(3) . .
C3 C2 C7 119.5(3) . .
C3 C2 C1 119.2(3) . .
C7 C2 C1 121.3(3) . .
C2 C3 C4 119.3(3) . .
C2 C3 H3A 120.3 . .
C4 C3 H3A 120.3 . .
O3 C4 C3 123.1(3) . .
O3 C4 C5 115.2(3) . .
C3 C4 C5 121.6(3) . .
C6 C5 C4 117.7(3) . .
C6 C5 C5 120.3(4) . 6_554
C4 C5 C5 122.0(4) . 6_554
C5 C6 C7 121.3(4) . .
C5 C6 H6A 119.4 . .
C7 C6 H6A 119.4 . .
C2 C7 C6 120.5(4) . .
C2 C7 H7A 119.7 . .
C6 C7 H7A 119.7 . .
O3 C8 H8A 109.5 . .
O3 C8 H8B 109.5 . .
H8A C8 H8B 109.5 . .
O3 C8 H8C 109.5 . .
H8A C8 H8C 109.5 . .
H8B C8 H8C 109.5 . .
C1 O1 Cu1 122.3(2) . .
C1 O2 Cu1 123.8(2) . 9_655
C4 O3 C8 118.1(3) . .

loop_
_geom_bond_atom_site_label_1
_geom_bond_atom_site_label_2
_geom_bond_distance
_geom_bond_site_symmetry_2
Cu1 O1 1.959(2) 16_655
Cu1 O1 1.959(2) .
Cu1 O2 1.966(2) 9_655
Cu1 O2 1.966(2) 8
Cu1 O1W 2.120(4) .
Cu1 Cu1 2.5910(11) 9_655
C1 O2 1.248(5) .
C1 O1 1.250(4) .
C1 C2 1.502(4) .
C2 C3 1.378(5) .
C2 C7 1.379(5) .
C3 C4 1.388(5) .
C3 H3A 0.9300 .
C4 O3 1.357(5) .
C4 C5 1.396(5) .
C5 C6 1.368(6) .
C5 C5 1.489(7) 6_554
C6 C7 1.385(5) .
C6 H6A 0.9300 .
C7 H7A 0.9300 .
C8 O3 1.411(5) .
C8 H8A 0.9600 .
C8 H8B 0.9600 .
C8 H8C 0.9600 .
O2 Cu1 1.966(2) 9_655

loop_
_geom_torsion_atom_site_label_1
_geom_torsion_atom_site_label_2
_geom_torsion_atom_site_label_3
_geom_torsion_atom_site_label_4
_geom_torsion
_geom_torsion_site_symmetry_1
_geom_torsion_site_symmetry_4
O2 C1 C2 C3 1.7(5) . .
O1 C1 C2 C3 -178.8(3) . .
O2 C1 C2 C7 -177.9(4) . .
O1 C1 C2 C7 1.6(5) . .
C7 C2 C3 C4 0.1(6) . .
C1 C2 C3 C4 -179.5(3) . .
C2 C3 C4 O3 -177.8(4) . .
C2 C3 C4 C5 1.9(6) . .
O3 C4 C5 C6 176.8(4) . .
C3 C4 C5 C6 -2.9(6) . .
O3 C4 C5 C5 -4.4(5) . 6_554
C3 C4 C5 C5 175.9(3) . 6_554
C4 C5 C6 C7 2.1(7) . .
C5 C5 C6 C7 -176.8(4) 6_554 .
C3 C2 C7 C6 -1.0(7) . .
C1 C2 C7 C6 178.6(4) . .
C5 C6 C7 C2 -0.2(8) . .
O2 C1 O1 Cu1 1.9(5) . .
C2 C1 O1 Cu1 -177.6(2) . .
O1 Cu1 O1 C1 84.4(3) 16_655 .
O2 Cu1 O1 C1 -1.1(8) 9_655 .
O2 Cu1 O1 C1 -84.6(3) 8 .
O1W Cu1 O1 C1 -180.0(3) . .
Cu1 Cu1 O1 C1 -0.9(3) 9_655 .
O1 C1 O2 Cu1 -1.8(5) . 9_655
C2 C1 O2 Cu1 177.6(2) . 9_655
C3 C4 O3 C8 9.6(6) . .
C5 C4 O3 C8 -170.2(4) . .
